data_2215706
loop_
_publ_author_name
'Yin, Zhi-gang'
'Qian, Heng-yu'
'Feng Yu-li'
'Chen Yu-zhen'

_publ_section_title
;
 (<i>E</i>)-<i>N</i>'-(1,3-Benzodioxol-5-ylmethylene)isonicotinohydrazide
;
_journal_coeditor_code XU2324
_journal_issue 10
_journal_name_full 'Acta Crystallographica Section E'
_journal_page_first o4109
_journal_page_last o4109
_journal_paper_doi 10.1107/S1600536807044881
_journal_volume 63
_journal_year 2007
_chemical_formula_iupac 'C14 H11 N3 O3'
_chemical_formula_moiety 'C14 H11 N3 O3'
_chemical_formula_sum 'C14 H11 N3 O3'
_chemical_formula_weight 269.26
_chemical_name_systematic
;
(<i>E</i>)-<i>N</i>'-(1,3-benzodioxol-5-ylmethylene)isonicotinohydrazide
;
_space_group_IT_number 2
_symmetry_cell_setting triclinic
_symmetry_space_group_name_Hall '-P 1'
_symmetry_space_group_name_H-M 'P -1'
_atom_sites_solution_hydrogens geom
_atom_sites_solution_primary direct
_atom_sites_solution_secondary difmap
_cell_angle_alpha 78.88(3)
_cell_angle_beta 80.11(3)
_cell_angle_gamma 69.08(3)
_cell_formula_units_Z 4
_cell_length_a 7.9190(16)
_cell_length_b 10.955(2)
_cell_length_c 15.479(3)
_cell_measurement_reflns_used 1205
_cell_measurement_temperature 298(2)
_cell_measurement_theta_max 23.5
_cell_measurement_theta_min 2.5
_cell_volume 1223.0(5)
_computing_cell_refinement 'SAINT (Bruker, 1998)'
_computing_data_collection 'SMART (Bruker, 1998)'
_computing_data_reduction 'SAINT (Bruker, 1998)'
_computing_molecular_graphics 'SHELXTL (Sheldrick, 1998)'
_computing_publication_material 'SHELXTL (Bruker, 1998)'
_computing_structure_refinement 'SHELXL97 (Sheldrick, 1997)'
_computing_structure_solution 'SHELXS97 (Sheldrick, 1997)'
_diffrn_ambient_temperature 298(2)
_diffrn_measured_fraction_theta_full 0.979
_diffrn_measured_fraction_theta_max 0.979
_diffrn_measurement_device_type 'Bruker SMART CCD area detector'
_diffrn_measurement_method '\f and \w scans'
_diffrn_radiation_monochromator graphite
_diffrn_radiation_source 'fine-focus sealed tube'
_diffrn_radiation_type MoK\a
_diffrn_radiation_wavelength 0.71073
_diffrn_reflns_av_R_equivalents 0.0511
_diffrn_reflns_av_sigmaI/netI 0.0547
_diffrn_reflns_limit_h_max 9
_diffrn_reflns_limit_h_min -9
_diffrn_reflns_limit_k_max 13
_diffrn_reflns_limit_k_min -13
_diffrn_reflns_limit_l_max 18
_diffrn_reflns_limit_l_min -19
_diffrn_reflns_number 13621
_diffrn_reflns_theta_full 26.50
_diffrn_reflns_theta_max 26.50
_diffrn_reflns_theta_min 2.58
_diffrn_standards_interval_count 0
_diffrn_standards_interval_time 0
_diffrn_standards_number 0
_exptl_absorpt_coefficient_mu 0.106
_exptl_absorpt_correction_type none
_exptl_crystal_colour brown
_exptl_crystal_density_diffrn 1.462
_exptl_crystal_density_method 'not measured'
_exptl_crystal_description block
_exptl_crystal_F_000 560
_exptl_crystal_size_max 0.27
_exptl_crystal_size_mid 0.23
_exptl_crystal_size_min 0.20
_refine_diff_density_max 0.210
_refine_diff_density_min -0.239
_refine_ls_extinction_method none
_refine_ls_goodness_of_fit_ref 1.169
_refine_ls_hydrogen_treatment mixed
_refine_ls_matrix_type full
_refine_ls_number_parameters 367
_refine_ls_number_reflns 4961
_refine_ls_number_restraints 2
_refine_ls_restrained_S_all 1.169
_refine_ls_R_factor_all 0.1043
_refine_ls_R_factor_gt 0.0830
_refine_ls_shift/su_max 0.000
_refine_ls_shift/su_mean 0.000
_refine_ls_structure_factor_coef Fsqd
_refine_ls_weighting_details 'calc w=1/[\s^2^(Fo^2^)+(0.0420P)^2^+1.0203P] where P=(Fo^2^+2Fc^2^)/3'
_refine_ls_weighting_scheme calc
_refine_ls_wR_factor_gt 0.1540
_refine_ls_wR_factor_ref 0.1647
_reflns_number_gt 3998
_reflns_number_total 4961
_reflns_threshold_expression I>2\s(I)
_cod_data_source_file xu2324.cif
_cod_data_source_block I
_cod_depositor_comments
;
The following automatic conversions were performed:
'_symmetry_cell_setting' value 'Triclinic' changed to 'triclinic'
according to '/home/saulius/struct/CIF-dictionaries/cif_core.dic'
dictionary named 'cif_core.dic' version 2.4.1 from 2010-06-29.

Automatic conversion script
Id: cif_fix_enum 1527 2010-12-29 10:47:43Z saulius 

The following automatic conversions were performed:

'_symmetry_cell_setting' value 'Triclinic' changed to 'triclinic'
according to /home/saulius/struct/CIF-dictionaries/cif_core.dic
dictionary named 'cif_core.dic' version 2.4.1 from 2010-06-29.

Automatic conversion script
Id: cif_fix_values 1715 2011-07-08 13:25:40Z adriana 
;
_cod_database_code 2215706
_cod_database_fobs_code 2215706

loop_
_symmetry_equiv_pos_as_xyz
x,y,z
-x,-y,-z

loop_
_atom_site_type_symbol
_atom_site_label
_atom_site_fract_x
_atom_site_fract_y
_atom_site_fract_z
_atom_site_U_iso_or_equiv
_atom_site_adp_type
_atom_site_calc_flag
_atom_site_refinement_flags
_atom_site_occupancy
O O1 0.9146(4) -0.2658(2) 0.53135(14) 0.0643(8) Uani d . 1
O O2 0.3782(3) 0.4409(2) 0.74818(15) 0.0521(6) Uani d . 1
O O3 0.6028(4) 0.2414(2) 0.78416(14) 0.0580(7) Uani d . 1
O O4 0.8014(3) 0.7100(2) 0.02373(13) 0.0481(6) Uani d . 1
O O5 0.4833(4) 0.0337(2) 0.23747(15) 0.0570(7) Uani d . 1
O O6 0.4886(3) 0.2214(2) 0.28232(14) 0.0517(6) Uani d . 1
N N1 1.0747(4) -0.4254(2) 0.23574(16) 0.0423(6) Uani d . 1
N N2 0.8450(4) -0.0721(2) 0.43657(15) 0.0383(6) Uani d D 1
N N3 0.7771(4) 0.0014(2) 0.50607(15) 0.0390(6) Uani d . 1
N N4 1.0389(4) 0.9103(2) -0.26796(16) 0.0401(6) Uani d . 1
N N5 0.8220(3) 0.5591(2) -0.06345(15) 0.0335(6) Uani d D 1
N N6 0.7515(3) 0.4833(2) 0.00541(15) 0.0339(6) Uani d . 1
C C1 0.9666(4) -0.2782(3) 0.37672(18) 0.0329(6) Uani d . 1
C C2 0.8959(4) -0.2270(3) 0.29636(19) 0.0376(7) Uani d . 1
H H2 0.8112 -0.1425 0.2880 0.045 Uiso calc R 1
C C3 0.9532(5) -0.3036(3) 0.2290(2) 0.0431(8) Uani d . 1
H H3 0.9042 -0.2683 0.1755 0.052 Uiso calc R 1
C C4 1.1388(5) -0.4734(3) 0.3139(2) 0.0499(9) Uani d . 1
H H4 1.2223 -0.5586 0.3206 0.060 Uiso calc R 1
C C5 1.0899(5) -0.4056(3) 0.3856(2) 0.0431(8) Uani d . 1
H H5 1.1387 -0.4445 0.4388 0.052 Uiso calc R 1
C C6 0.9083(5) -0.2058(3) 0.45675(19) 0.0401(7) Uani d . 1
C C7 0.6917(4) 0.1225(3) 0.48411(19) 0.0368(7) Uani d . 1
H H7 0.6809 0.1557 0.4246 0.044 Uiso calc R 1
C C8 0.6098(4) 0.2110(3) 0.55047(18) 0.0335(6) Uani d . 1
C C9 0.6627(4) 0.1724(3) 0.63659(19) 0.0358(7) Uani d . 1
H H9 0.7533 0.0927 0.6519 0.043 Uiso calc R 1
C C10 0.5752(4) 0.2570(3) 0.69660(18) 0.0355(7) Uani d . 1
C C11 0.4418(4) 0.3763(3) 0.67524(19) 0.0356(7) Uani d . 1
C C12 0.3882(4) 0.4171(3) 0.5921(2) 0.0452(8) Uani d . 1
H H12 0.2982 0.4976 0.5778 0.054 Uiso calc R 1
C C13 0.4758(5) 0.3312(3) 0.5298(2) 0.0442(8) Uani d . 1
H H13 0.4432 0.3557 0.4725 0.053 Uiso calc R 1
C C14 0.4804(5) 0.3570(4) 0.8169(2) 0.0547(9) Uani d . 1
H H14A 0.5475 0.4025 0.8375 0.066 Uiso calc R 1
H H14B 0.3991 0.3337 0.8665 0.066 Uiso calc R 1
C C15 0.9117(4) 0.7499(3) -0.12767(17) 0.0295(6) Uani d . 1
C C16 0.9048(4) 0.8749(3) -0.1192(2) 0.0423(8) Uani d . 1
H H16 0.8573 0.9079 -0.0659 0.051 Uiso calc R 1
C C17 0.9683(5) 0.9503(3) -0.1899(2) 0.0459(8) Uani d . 1
H H17 0.9614 1.0343 -0.1826 0.055 Uiso calc R 1
C C18 1.0451(5) 0.7897(3) -0.2758(2) 0.0474(8) Uani d . 1
H H18 1.0924 0.7595 -0.3300 0.057 Uiso calc R 1
C C19 0.9858(5) 0.7067(3) -0.2083(2) 0.0420(8) Uani d . 1
H H19 0.9956 0.6227 -0.2171 0.050 Uiso calc R 1
C C20 0.8403(4) 0.6714(3) -0.04863(18) 0.0322(6) Uani d . 1
C C21 0.7445(4) 0.3777(3) -0.01433(19) 0.0362(7) Uani d . 1
H H21 0.7852 0.3584 -0.0718 0.043 Uiso calc R 1
C C22 0.6747(4) 0.2859(3) 0.05016(18) 0.0321(6) Uani d . 1
C C23 0.6145(4) 0.3105(3) 0.13782(19) 0.0353(7) Uani d . 1
H H23 0.6173 0.3852 0.1568 0.042 Uiso calc R 1
C C24 0.5518(4) 0.2200(3) 0.19372(18) 0.0343(6) Uani d . 1
C C25 0.5485(4) 0.1076(3) 0.1676(2) 0.0390(7) Uani d . 1
C C26 0.6067(5) 0.0804(3) 0.0828(2) 0.0475(8) Uani d . 1
H H26 0.6050 0.0044 0.0652 0.057 Uiso calc R 1
C C27 0.6692(5) 0.1734(3) 0.0240(2) 0.0443(8) Uani d . 1
H H27 0.7082 0.1593 -0.0346 0.053 Uiso calc R 1
C C28 0.4366(5) 0.1062(3) 0.3101(2) 0.0500(9) Uani d . 1
H H28A 0.4996 0.0525 0.3601 0.060 Uiso calc R 1
H H28B 0.3067 0.1315 0.3283 0.060 Uiso calc R 1
H H5A 0.857(5) 0.529(4) -0.1163(14) 0.080 Uiso d D 1
H H2A 0.865(5) -0.033(4) 0.3811(12) 0.080 Uiso d D 1

loop_
_atom_site_aniso_label
_atom_site_aniso_U_11
_atom_site_aniso_U_22
_atom_site_aniso_U_33
_atom_site_aniso_U_12
_atom_site_aniso_U_13
_atom_site_aniso_U_23
O1 0.116(2) 0.0410(13) 0.0273(12) -0.0198(14) -0.0016(13) -0.0022(10)
O2 0.0592(15) 0.0428(13) 0.0477(13) -0.0028(11) -0.0015(11) -0.0227(11)
O3 0.0806(18) 0.0473(14) 0.0341(12) -0.0005(13) -0.0090(12) -0.0162(10)
O4 0.0675(16) 0.0477(13) 0.0318(11) -0.0272(12) 0.0101(11) -0.0108(10)
O5 0.0817(18) 0.0492(14) 0.0454(14) -0.0393(14) 0.0014(13) 0.0073(11)
O6 0.0680(16) 0.0471(13) 0.0353(12) -0.0234(12) 0.0152(11) -0.0056(10)
N1 0.0583(17) 0.0368(14) 0.0342(14) -0.0194(13) 0.0041(12) -0.0126(11)
N2 0.0561(16) 0.0324(13) 0.0263(12) -0.0163(12) 0.0053(12) -0.0094(10)
N3 0.0533(16) 0.0356(14) 0.0284(13) -0.0173(12) 0.0070(11) -0.0109(11)
N4 0.0465(15) 0.0399(15) 0.0335(14) -0.0190(12) -0.0039(12) 0.0038(11)
N5 0.0407(14) 0.0348(13) 0.0263(12) -0.0192(11) 0.0036(11) -0.0009(10)
N6 0.0358(13) 0.0324(13) 0.0316(13) -0.0152(11) 0.0005(10) 0.0035(10)
C1 0.0399(16) 0.0302(15) 0.0304(15) -0.0151(12) 0.0003(12) -0.0056(11)
C2 0.0463(18) 0.0320(15) 0.0316(15) -0.0100(13) -0.0029(13) -0.0051(12)
C3 0.063(2) 0.0418(18) 0.0301(16) -0.0230(16) -0.0049(14) -0.0064(13)
C4 0.063(2) 0.0363(17) 0.0462(19) -0.0102(16) -0.0023(17) -0.0117(15)
C5 0.057(2) 0.0357(16) 0.0332(16) -0.0083(15) -0.0099(14) -0.0074(13)
C6 0.058(2) 0.0361(16) 0.0279(15) -0.0182(15) 0.0004(14) -0.0086(12)
C7 0.0475(18) 0.0387(17) 0.0282(15) -0.0219(14) 0.0045(13) -0.0073(12)
C8 0.0426(17) 0.0315(15) 0.0299(15) -0.0184(13) 0.0012(12) -0.0054(12)
C9 0.0403(16) 0.0266(14) 0.0360(16) -0.0076(12) -0.0011(13) -0.0042(12)
C10 0.0434(17) 0.0357(16) 0.0288(14) -0.0151(13) -0.0026(13) -0.0060(12)
C11 0.0361(16) 0.0336(15) 0.0372(16) -0.0104(13) 0.0019(13) -0.0132(13)
C12 0.0479(19) 0.0327(16) 0.0478(19) -0.0019(14) -0.0096(15) -0.0073(14)
C13 0.055(2) 0.0407(18) 0.0356(17) -0.0134(15) -0.0087(15) -0.0039(14)
C14 0.059(2) 0.056(2) 0.044(2) -0.0083(18) -0.0002(17) -0.0221(17)
C15 0.0278(14) 0.0290(14) 0.0286(14) -0.0072(11) -0.0035(11) -0.0010(11)
C16 0.0530(19) 0.0302(16) 0.0388(17) -0.0126(14) 0.0059(14) -0.0058(13)
C17 0.054(2) 0.0299(16) 0.0491(19) -0.0154(15) 0.0047(16) -0.0024(14)
C18 0.063(2) 0.056(2) 0.0301(16) -0.0323(18) 0.0055(15) -0.0100(14)
C19 0.060(2) 0.0407(17) 0.0341(16) -0.0300(16) 0.0053(14) -0.0105(13)
C20 0.0288(14) 0.0342(15) 0.0298(15) -0.0072(12) -0.0016(11) -0.0036(12)
C21 0.0402(17) 0.0407(17) 0.0276(15) -0.0161(14) -0.0034(12) -0.0003(12)
C22 0.0334(15) 0.0318(15) 0.0300(14) -0.0114(12) -0.0054(12) 0.0003(11)
C23 0.0351(16) 0.0281(15) 0.0408(17) -0.0093(12) -0.0029(13) -0.0042(12)
C24 0.0330(15) 0.0348(15) 0.0306(15) -0.0101(12) 0.0004(12) -0.0001(12)
C25 0.0420(17) 0.0367(16) 0.0385(16) -0.0188(14) -0.0053(13) 0.0052(13)
C26 0.069(2) 0.0431(19) 0.0409(18) -0.0310(17) -0.0065(16) -0.0061(14)
C27 0.060(2) 0.0452(18) 0.0333(16) -0.0257(16) 0.0005(15) -0.0081(14)
C28 0.049(2) 0.055(2) 0.0440(19) -0.0255(17) 0.0013(15) 0.0072(16)

loop_
_atom_type_symbol
_atom_type_description
_atom_type_scat_dispersion_real
_atom_type_scat_dispersion_imag
_atom_type_scat_source
C C 0.0033 0.0000 'International Tables Vol C Tables 4.2.6.8 and 6.1.1.4'
H H 0.0000 0.0000 'International Tables Vol C Tables 4.2.6.8 and 6.1.1.4'
N N 0.0061 0.0000 'International Tables Vol C Tables 4.2.6.8 and 6.1.1.4'
O O 0.0106 0.0000 'International Tables Vol C Tables 4.2.6.8 and 6.1.1.4'

loop_
_geom_angle_atom_site_label_1
_geom_angle_atom_site_label_2
_geom_angle_atom_site_label_3
_geom_angle
C11 O2 C14 105.5(2)
C10 O3 C14 105.6(2)
C25 O5 C28 106.3(2)
C24 O6 C28 105.7(2)
C4 N1 C3 116.1(3)
C6 N2 N3 117.8(2)
C6 N2 H2A 121(3)
N3 N2 H2A 121(3)
C7 N3 N2 115.2(2)
C17 N4 C18 116.1(3)
C20 N5 N6 119.5(2)
C20 N5 H5A 123(3)
N6 N5 H5A 118(3)
C21 N6 N5 114.9(2)
C5 C1 C2 117.8(3)
C5 C1 C6 118.4(3)
C2 C1 C6 123.7(3)
C3 C2 C1 118.9(3)
C3 C2 H2 120.5
C1 C2 H2 120.5
N1 C3 C2 124.0(3)
N1 C3 H3 118.0
C2 C3 H3 118.0
N1 C4 C5 124.5(3)
N1 C4 H4 117.7
C5 C4 H4 117.7
C4 C5 C1 118.6(3)
C4 C5 H5 120.7
C1 C5 H5 120.7
O1 C6 N2 124.8(3)
O1 C6 C1 121.0(3)
N2 C6 C1 114.2(2)
N3 C7 C8 121.1(3)
N3 C7 H7 119.4
C8 C7 H7 119.4
C13 C8 C9 119.9(3)
C13 C8 C7 120.2(3)
C9 C8 C7 119.9(3)
C10 C9 C8 117.0(3)
C10 C9 H9 121.5
C8 C9 H9 121.5
C9 C10 O3 127.8(3)
C9 C10 C11 122.5(3)
O3 C10 C11 109.7(3)
C12 C11 O2 128.2(3)
C12 C11 C10 121.9(3)
O2 C11 C10 109.9(3)
C11 C12 C13 116.3(3)
C11 C12 H12 121.8
C13 C12 H12 121.8
C8 C13 C12 122.3(3)
C8 C13 H13 118.8
C12 C13 H13 118.8
O3 C14 O2 109.2(3)
O3 C14 H14A 109.8
O2 C14 H14A 109.8
O3 C14 H14B 109.8
O2 C14 H14B 109.8
H14A C14 H14B 108.3
C19 C15 C16 117.0(3)
C19 C15 C20 125.2(3)
C16 C15 C20 117.8(3)
C17 C16 C15 119.7(3)
C17 C16 H16 120.1
C15 C16 H16 120.1
N4 C17 C16 123.9(3)
N4 C17 H17 118.0
C16 C17 H17 118.0
N4 C18 C19 124.0(3)
N4 C18 H18 118.0
C19 C18 H18 118.0
C15 C19 C18 119.2(3)
C15 C19 H19 120.4
C18 C19 H19 120.4
O4 C20 N5 123.7(3)
O4 C20 C15 120.4(3)
N5 C20 C15 116.0(2)
N6 C21 C22 122.3(3)
N6 C21 H21 118.9
C22 C21 H21 118.9
C27 C22 C23 120.1(3)
C27 C22 C21 119.3(3)
C23 C22 C21 120.6(3)
C24 C23 C22 116.9(3)
C24 C23 H23 121.6
C22 C23 H23 121.6
C23 C24 C25 122.8(3)
C23 C24 O6 127.6(3)
C25 C24 O6 109.7(2)
O5 C25 C26 128.1(3)
O5 C25 C24 110.1(3)
C26 C25 C24 121.8(3)
C25 C26 C27 116.2(3)
C25 C26 H26 121.9
C27 C26 H26 121.9
C22 C27 C26 122.2(3)
C22 C27 H27 118.9
C26 C27 H27 118.9
O5 C28 O6 108.0(2)
O5 C28 H28A 110.1
O6 C28 H28A 110.1
O5 C28 H28B 110.1
O6 C28 H28B 110.1
H28A C28 H28B 108.4

loop_
_geom_bond_atom_site_label_1
_geom_bond_atom_site_label_2
_geom_bond_distance
O1 C6 1.213(4)
O2 C11 1.374(3)
O2 C14 1.421(4)
O3 C10 1.378(3)
O3 C14 1.415(4)
O4 C20 1.224(3)
O5 C25 1.364(3)
O5 C28 1.423(4)
O6 C24 1.378(3)
O6 C28 1.431(4)
N1 C4 1.332(4)
N1 C3 1.334(4)
N2 C6 1.358(4)
N2 N3 1.386(3)
N2 H2A 0.90(2)
N3 C7 1.264(4)
N4 C17 1.327(4)
N4 C18 1.333(4)
N5 C20 1.354(4)
N5 N6 1.387(3)
N5 H5A 0.90(3)
N6 C21 1.274(4)
C1 C5 1.386(4)
C1 C2 1.386(4)
C1 C6 1.516(4)
C2 C3 1.379(4)
C2 H2 0.9300
C3 H3 0.9300
C4 C5 1.377(4)
C4 H4 0.9300
C5 H5 0.9300
C7 C8 1.457(4)
C7 H7 0.9300
C8 C13 1.385(4)
C8 C9 1.407(4)
C9 C10 1.361(4)
C9 H9 0.9300
C10 C11 1.379(4)
C11 C12 1.366(4)
C12 C13 1.396(4)
C12 H12 0.9300
C13 H13 0.9300
C14 H14A 0.9700
C14 H14B 0.9700
C15 C19 1.380(4)
C15 C16 1.382(4)
C15 C20 1.503(4)
C16 C17 1.376(4)
C16 H16 0.9300
C17 H17 0.9300
C18 C19 1.382(4)
C18 H18 0.9300
C19 H19 0.9300
C21 C22 1.460(4)
C21 H21 0.9300
C22 C27 1.386(4)
C22 C23 1.403(4)
C23 C24 1.361(4)
C23 H23 0.9300
C24 C25 1.378(4)
C25 C26 1.367(4)
C26 C27 1.400(4)
C26 H26 0.9300
C27 H27 0.9300
C28 H28A 0.9700
C28 H28B 0.9700

loop_
_geom_hbond_atom_site_label_D
_geom_hbond_atom_site_label_H
_geom_hbond_atom_site_label_A
_geom_hbond_site_symmetry_A
_geom_hbond_distance_DH
_geom_hbond_distance_HA
_geom_hbond_distance_DA
_geom_hbond_angle_DHA
N2 H2A N4 2_765 0.90(2) 2.20(3) 3.058(4) 161(3)
N5 H5A N1 2_755 0.90(3) 2.24(3) 3.135(3) 170(4)
C19 H19 N1 2_755 0.93 2.49 3.396(4) 164

loop_
_cod_related_entry_id
_cod_related_entry_database
_cod_related_entry_code
1 ChemSpider 5264751
